data_4321597
loop_
_publ_author_name
'Daniel Neuman'
'Patrina Paraskevopoulou'
'Nikos Psaroudakis'
'Konstantinos Mertis'
'Richard J. Staples'
'Pericles Stavropoulos'

_publ_section_title
;
 Structural and Functional Characteristics of Rhenium Clusters Derived
 from Redox Chemistry of the Triangular [ReIII3(\m-Cl)3] Core Unit
;
_journal_name_full 'Inorganic Chemistry'
_journal_page_first 5530
_journal_page_last 5537
_journal_paper_doi 10.1021/ic000449t
_journal_volume 39
_journal_year 2000
_chemical_formula_moiety
;
[(C~6~H~5~)~4~P]~4~[{Re~3~(\m-Cl)~3~C~l7~(\m-Cl)}~2~].10CH~2~Cl~2~
;
_chemical_formula_sum 'C106 H100 Cl42 P4 Re6'
_chemical_formula_weight 4103.84
_chemical_name_systematic
; 
 ? 
;
_space_group_IT_number 2
_symmetry_cell_setting triclinic
_symmetry_space_group_name_Hall '-P 1'
_symmetry_space_group_name_H-M 'P -1'
_atom_sites_solution_hydrogens geom
_atom_sites_solution_primary direct
_atom_sites_solution_secondary difmap
_audit_creation_method SHELXL-97
_cell_angle_alpha 100.282(2)
_cell_angle_beta 108.082(2)
_cell_angle_gamma 108.964(2)
_cell_formula_units_Z 1
_cell_length_a 14.481(1)
_cell_length_b 15.623(1)
_cell_length_c 18.033(1)
_cell_measurement_temperature 213(2)
_cell_volume 3486.2(4)
_computing_cell_refinement 'SMART (BRUKER, V5.054, 1998)'
_computing_data_collection 'ASTRO (BRUKER, V5.007, 1997)'
_computing_data_reduction 'SAINT (BRUKER, V6.01, 1999)'
_computing_molecular_graphics 'SHELXTL (BRUKER, 1998, V5.1)'
_computing_publication_material 'XCIF (Sheldrick and BRUKER, 1997, V5.1)'
_computing_structure_refinement 'SHELXL-97 (Sheldrick, 1997)'
_computing_structure_solution 'SHELXS-97 (Sheldrick, 1990)'
_diffrn_ambient_temperature 213(2)
_diffrn_measured_fraction_theta_full 0.991
_diffrn_measured_fraction_theta_max 0.991
_diffrn_measurement_method '\w, 0.3 deg'
_diffrn_radiation_monochromator graphite
_diffrn_radiation_source 'normal-focus sealed tube'
_diffrn_radiation_type MoK\a
_diffrn_radiation_wavelength 0.71073
_diffrn_reflns_av_R_equivalents 0.0309
_diffrn_reflns_av_sigmaI/netI 0.0379
_diffrn_reflns_limit_h_max 14
_diffrn_reflns_limit_h_min -17
_diffrn_reflns_limit_k_max 18
_diffrn_reflns_limit_k_min -18
_diffrn_reflns_limit_l_max 21
_diffrn_reflns_limit_l_min -9
_diffrn_reflns_number 20111
_diffrn_reflns_theta_full 25.00
_diffrn_reflns_theta_max 25.00
_diffrn_reflns_theta_min 1.45
_diffrn_standards_decay_% <1
_diffrn_standards_interval_count 0
_diffrn_standards_number 0
_exptl_absorpt_coefficient_mu 6.081
_exptl_absorpt_correction_T_max 0.50165
_exptl_absorpt_correction_T_min 0.91444
_exptl_absorpt_correction_type empirical
_exptl_crystal_colour red
_exptl_crystal_density_diffrn 1.955
_exptl_crystal_density_method 'not measured'
_exptl_crystal_description needle
_exptl_crystal_F_000 1960
_exptl_crystal_size_max 0.25
_exptl_crystal_size_mid 0.10
_exptl_crystal_size_min 0.05
_refine_diff_density_max 2.117
_refine_diff_density_min -1.751
_refine_diff_density_rms 0.150
_refine_ls_extinction_method none
_refine_ls_goodness_of_fit_ref 1.005
_refine_ls_hydrogen_treatment fixed
_refine_ls_matrix_type full
_refine_ls_number_parameters 712
_refine_ls_number_reflns 12162
_refine_ls_number_restraints 0
_refine_ls_restrained_S_all 1.005
_refine_ls_R_factor_all 0.0521
_refine_ls_R_factor_gt 0.0411
_refine_ls_shift/su_max 0.032
_refine_ls_shift/su_mean 0.001
_refine_ls_structure_factor_coef Fsqd
_refine_ls_weighting_details 'calc w=1/[\s^2^(Fo^2^)+(0.0611P)^2^+12.2790P] where P=(Fo^2^+2Fc^2^)/3'
_refine_ls_weighting_scheme calc
_refine_ls_wR_factor_gt 0.1039
_refine_ls_wR_factor_ref 0.1096
_reflns_number_gt 10022
_reflns_number_total 12162
_reflns_threshold_expression >2sigma(I)
_cod_data_source_file ic000449t_5.cif
_cod_data_source_block Compound_6
_cod_database_code 4321597

loop_
_symmetry_equiv_pos_as_xyz
'x, y, z'
'-x, -y, -z'

loop_
_atom_site_label
_atom_site_type_symbol
_atom_site_fract_x
_atom_site_fract_y
_atom_site_fract_z
_atom_site_U_iso_or_equiv
_atom_site_adp_type
_atom_site_occupancy
_atom_site_symmetry_multiplicity
_atom_site_calc_flag
_atom_site_refinement_flags
_atom_site_disorder_assembly
_atom_site_disorder_group
Re1 Re 0.03798(2) 0.53679(2) 0.118472(17) 0.02763(9) Uani 1 1 d . . .
Re2 Re -0.05123(2) 0.58536(2) 0.201996(17) 0.02591(9) Uani 1 1 d . . .
Re3 Re 0.13196(2) 0.69168(2) 0.225188(17) 0.02704(9) Uani 1 1 d . . .
Cl1 Cl -0.02925(17) 0.58837(15) 0.00537(12) 0.0433(5) Uani 1 1 d . . .
Cl2 Cl 0.21616(15) 0.63751(14) 0.14232(13) 0.0412(4) Uani 1 1 d . . .
Cl3 Cl -0.14035(14) 0.43571(13) 0.09394(12) 0.0381(4) Uani 1 1 d . . .
Cl4 Cl 0.10297(16) 0.44406(14) 0.18540(13) 0.0404(4) Uani 1 1 d . . .
Cl5 Cl 0.04190(16) 0.73781(14) 0.30644(12) 0.0407(4) Uani 1 1 d . . .
Cl6 Cl -0.14340(16) 0.65215(15) 0.11866(12) 0.0422(5) Uani 1 1 d . . .
Cl7 Cl -0.00769(16) 0.51144(14) 0.29979(12) 0.0387(4) Uani 1 1 d . . .
Cl8 Cl -0.21231(17) 0.54892(16) 0.23692(15) 0.0513(5) Uani 1 1 d . . .
Cl9 Cl 0.09002(16) 0.78475(14) 0.14515(13) 0.0440(5) Uani 1 1 d . . .
Cl10 Cl 0.22377(15) 0.64958(14) 0.33133(12) 0.0404(4) Uani 1 1 d . . .
Cl11 Cl 0.29475(17) 0.84591(15) 0.29877(14) 0.0542(6) Uani 1 1 d . . .
P1 P 0.47118(15) 0.49744(15) 0.32760(12) 0.0326(4) Uani 1 1 d . . .
C1 C 0.3481(6) 0.4344(5) 0.3359(5) 0.0330(16) Uani 1 1 d . . .
C2 C 0.2925(7) 0.3374(7) 0.2941(6) 0.052(2) Uani 1 1 d . . .
H2A H 0.3185 0.3051 0.2622 0.063 Uiso 1 1 calc R . .
C3 C 0.1972(7) 0.2895(7) 0.3007(6) 0.050(2) Uani 1 1 d . . .
H3A H 0.1584 0.2239 0.2729 0.060 Uiso 1 1 calc R . .
C4 C 0.1593(7) 0.3368(7) 0.3475(6) 0.051(2) Uani 1 1 d . . .
H4A H 0.0948 0.3035 0.3511 0.062 Uiso 1 1 calc R . .
C5 C 0.2149(6) 0.4321(7) 0.3888(5) 0.043(2) Uani 1 1 d . . .
H5A H 0.1884 0.4637 0.4209 0.051 Uiso 1 1 calc R . .
C6 C 0.3101(6) 0.4826(6) 0.3837(5) 0.0358(17) Uani 1 1 d . . .
H6A H 0.3483 0.5481 0.4119 0.043 Uiso 1 1 calc R . .
C7 C 0.4451(6) 0.4959(6) 0.2224(4) 0.0359(17) Uani 1 1 d . . .
C8 C 0.3439(7) 0.4492(9) 0.1636(6) 0.065(3) Uani 1 1 d . . .
H8A H 0.2884 0.4142 0.1769 0.078 Uiso 1 1 calc R . .
C9 C 0.3231(9) 0.4537(10) 0.0840(6) 0.082(4) Uani 1 1 d . . .
H9A H 0.2535 0.4212 0.0437 0.099 Uiso 1 1 calc R . .
C10 C 0.4013(9) 0.5039(8) 0.0643(6) 0.067(3) Uani 1 1 d . . .
H10A H 0.3869 0.5063 0.0104 0.081 Uiso 1 1 calc R . .
C11 C 0.5011(9) 0.5512(9) 0.1229(7) 0.078(3) Uani 1 1 d . . .
H11A H 0.5559 0.5867 0.1091 0.094 Uiso 1 1 calc R . .
C12 C 0.5244(8) 0.5483(8) 0.2026(6) 0.061(3) Uani 1 1 d . . .
H12A H 0.5940 0.5822 0.2427 0.073 Uiso 1 1 calc R . .
C13 C 0.5297(6) 0.6201(6) 0.3872(5) 0.0367(18) Uani 1 1 d . . .
C14 C 0.4817(7) 0.6799(6) 0.3593(5) 0.044(2) Uani 1 1 d . . .
H14A H 0.4206 0.6550 0.3104 0.053 Uiso 1 1 calc R . .
C15 C 0.5245(8) 0.7754(7) 0.4040(6) 0.053(2) Uani 1 1 d . . .
H15A H 0.4917 0.8151 0.3857 0.063 Uiso 1 1 calc R . .
C16 C 0.6131(8) 0.8117(7) 0.4739(7) 0.060(3) Uani 1 1 d . . .
H16A H 0.6423 0.8769 0.5030 0.072 Uiso 1 1 calc R . .
C17 C 0.6625(8) 0.7539(7) 0.5039(6) 0.058(2) Uani 1 1 d . . .
H17A H 0.7232 0.7796 0.5533 0.070 Uiso 1 1 calc R . .
C18 C 0.6204(7) 0.6588(6) 0.4597(5) 0.045(2) Uani 1 1 d . . .
H18A H 0.6535 0.6197 0.4787 0.054 Uiso 1 1 calc R . .
C19 C 0.5604(6) 0.4413(5) 0.3629(4) 0.0329(16) Uani 1 1 d . . .
C20 C 0.5351(7) 0.3741(6) 0.4023(5) 0.045(2) Uani 1 1 d . . .
H20A H 0.4717 0.3575 0.4110 0.054 Uiso 1 1 calc R . .
C21 C 0.6046(8) 0.3315(7) 0.4290(6) 0.057(2) Uani 1 1 d . . .
H21A H 0.5874 0.2853 0.4552 0.068 Uiso 1 1 calc R . .
C22 C 0.6981(7) 0.3561(7) 0.4173(6) 0.055(2) Uani 1 1 d . . .
H22A H 0.7451 0.3276 0.4361 0.066 Uiso 1 1 calc R . .
C23 C 0.7221(7) 0.4222(7) 0.3784(7) 0.060(3) Uani 1 1 d . . .
H23A H 0.7855 0.4386 0.3697 0.072 Uiso 1 1 calc R . .
C24 C 0.6540(7) 0.4653(7) 0.3514(6) 0.053(2) Uani 1 1 d . . .
H24A H 0.6718 0.5112 0.3251 0.063 Uiso 1 1 calc R . .
P2 P 0.63938(16) 0.00947(14) 0.23849(12) 0.0337(4) Uani 1 1 d . . .
C25 C 0.5105(6) -0.0345(6) 0.1555(5) 0.0372(18) Uani 1 1 d . . .
C26 C 0.4333(7) -0.1206(6) 0.1460(5) 0.052(2) Uani 1 1 d . . .
H26A H 0.4490 -0.1569 0.1806 0.062 Uiso 1 1 calc R . .
C27 C 0.3329(8) -0.1527(7) 0.0854(6) 0.063(3) Uani 1 1 d . . .
H27A H 0.2797 -0.2107 0.0792 0.076 Uiso 1 1 calc R . .
C28 C 0.3104(8) -0.1002(8) 0.0337(6) 0.067(3) Uani 1 1 d . . .
H28A H 0.2423 -0.1233 -0.0083 0.081 Uiso 1 1 calc R . .
C29 C 0.3865(8) -0.0146(8) 0.0432(6) 0.068(3) Uani 1 1 d . . .
H29A H 0.3705 0.0215 0.0085 0.082 Uiso 1 1 calc R . .
C30 C 0.4878(7) 0.0186(6) 0.1046(5) 0.047(2) Uani 1 1 d . . .
H30A H 0.5406 0.0771 0.1114 0.057 Uiso 1 1 calc R . .
C31 C 0.6801(7) -0.0865(6) 0.2420(6) 0.044(2) Uani 1 1 d . . .
C32 C 0.6766(8) -0.1418(7) 0.1710(6) 0.056(2) Uani 1 1 d . . .
H32A H 0.6474 -0.1324 0.1203 0.068 Uiso 1 1 calc R . .
C33 C 0.7164(9) -0.2105(8) 0.1755(8) 0.072(3) Uani 1 1 d . . .
H33A H 0.7155 -0.2475 0.1279 0.086 Uiso 1 1 calc R . .
C34 C 0.7571(10) -0.2250(9) 0.2491(10) 0.087(4) Uani 1 1 d . . .
H34A H 0.7858 -0.2709 0.2517 0.105 Uiso 1 1 calc R . .
C35 C 0.7569(10) -0.1744(8) 0.3187(8) 0.076(3) Uani 1 1 d . . .
H35A H 0.7799 -0.1888 0.3679 0.092 Uiso 1 1 calc R . .
C36 C 0.7221(9) -0.1007(8) 0.3165(7) 0.067(3) Uani 1 1 d . . .
H36A H 0.7272 -0.0615 0.3649 0.080 Uiso 1 1 calc R . .
C37 C 0.6341(6) 0.0556(5) 0.3355(5) 0.0360(17) Uani 1 1 d . . .
C38 C 0.5398(7) 0.0253(6) 0.3458(5) 0.045(2) Uani 1 1 d . . .
H38A H 0.4761 -0.0160 0.3010 0.054 Uiso 1 1 calc R . .
C39 C 0.5391(9) 0.0560(7) 0.4225(6) 0.059(3) Uani 1 1 d . . .
H39A H 0.4751 0.0346 0.4302 0.071 Uiso 1 1 calc R . .
C40 C 0.6320(8) 0.1179(7) 0.4874(6) 0.057(2) Uani 1 1 d . . .
H40A H 0.6309 0.1397 0.5391 0.069 Uiso 1 1 calc R . .
C41 C 0.7256(8) 0.1479(7) 0.4777(5) 0.061(3) Uani 1 1 d . . .
H41A H 0.7888 0.1892 0.5229 0.073 Uiso 1 1 calc R . .
C42 C 0.7286(7) 0.1176(7) 0.4007(5) 0.050(2) Uani 1 1 d . . .
H42A H 0.7929 0.1387 0.3936 0.060 Uiso 1 1 calc R . .
C43 C 0.7334(6) 0.1035(5) 0.2223(5) 0.0360(17) Uani 1 1 d . . .
C44 C 0.7297(7) 0.1926(6) 0.2353(6) 0.049(2) Uani 1 1 d . . .
H44A H 0.6782 0.2027 0.2526 0.059 Uiso 1 1 calc R . .
C45 C 0.8007(8) 0.2661(7) 0.2229(6) 0.059(3) Uani 1 1 d . . .
H45A H 0.7972 0.3259 0.2311 0.071 Uiso 1 1 calc R . .
C46 C 0.8769(8) 0.2514(8) 0.1984(6) 0.062(3) Uani 1 1 d . . .
H46A H 0.9265 0.3020 0.1911 0.074 Uiso 1 1 calc R . .
C47 C 0.8813(7) 0.1643(8) 0.1845(6) 0.059(3) Uani 1 1 d . . .
H47A H 0.9324 0.1550 0.1662 0.070 Uiso 1 1 calc R . .
C48 C 0.8105(7) 0.0889(7) 0.1974(6) 0.051(2) Uani 1 1 d . . .
H48A H 0.8147 0.0294 0.1893 0.061 Uiso 1 1 calc R . .
C1S C 0.5382(16) 0.3257(12) 0.1143(12) 0.149(7) Uani 1 1 d . . .
H1SA H 0.6067 0.3763 0.1530 0.179 Uiso 1 1 calc R . .
H1SB H 0.4918 0.3562 0.0908 0.179 Uiso 1 1 calc R . .
Cl1A Cl 0.5584(5) 0.2628(4) 0.0362(3) 0.157(2) Uani 1 1 d . . .
Cl1B Cl 0.4829(4) 0.2587(3) 0.1674(3) 0.1433(18) Uani 1 1 d . . .
C2S C 0.2686(15) 0.0326(11) 0.2101(11) 0.128(6) Uani 1 1 d . . .
H2SA H 0.2550 -0.0264 0.2248 0.153 Uiso 1 1 calc R . .
H2SB H 0.3037 0.0304 0.1717 0.153 Uiso 1 1 calc R . .
Cl2A Cl 0.1564(11) 0.0403(5) 0.1661(8) 0.467(12) Uani 1 1 d . . .
Cl2B Cl 0.3446(5) 0.1212(3) 0.2905(5) 0.239(4) Uani 1 1 d . . .
C3S C 0.0977(16) 0.1502(19) -0.0165(13) 0.179(10) Uani 1 1 d . . .
H3SA H 0.0331 0.0928 -0.0508 0.214 Uiso 1 1 calc R . .
H3SB H 0.1000 0.1961 -0.0472 0.214 Uiso 1 1 calc R . .
Cl3A Cl 0.1929(9) 0.1222(11) -0.0142(7) 0.353(8) Uani 1 1 d . . .
Cl3B Cl 0.0771(8) 0.1933(7) 0.0619(4) 0.239(4) Uani 1 1 d . . .
C4S C 0.0330(12) 0.3435(10) 0.5360(7) 0.096(4) Uani 1 1 d . . .
H4SA H 0.0989 0.3983 0.5731 0.115 Uiso 1 1 calc R . .
H4SB H -0.0158 0.3321 0.5641 0.115 Uiso 1 1 calc R . .
Cl4A Cl -0.0232(3) 0.3700(3) 0.4489(2) 0.1119(14) Uani 1 1 d . . .
Cl4B Cl 0.0599(6) 0.2480(5) 0.5156(3) 0.179(3) Uani 1 1 d . . .
C5S C 0.0520(19) 0.9695(14) 0.3505(16) 0.232(15) Uani 1 1 d . . .
H5SA H -0.0116 0.9096 0.3271 0.279 Uiso 1 1 calc R . .
H5SB H 0.0974 0.9635 0.3211 0.279 Uiso 1 1 calc R . .
Cl5A Cl 0.0144(6) 1.0556(5) 0.3310(6) 0.246(4) Uani 1 1 d . . .
Cl5B Cl 0.1127(6) 0.9803(5) 0.4421(5) 0.222(4) Uani 1 1 d . . .

loop_
_atom_site_aniso_label
_atom_site_aniso_U_11
_atom_site_aniso_U_22
_atom_site_aniso_U_33
_atom_site_aniso_U_23
_atom_site_aniso_U_13
_atom_site_aniso_U_12
Re1 0.02680(16) 0.02797(16) 0.02971(16) 0.00793(12) 0.01475(12) 0.01021(12)
Re2 0.02416(15) 0.02818(16) 0.02695(15) 0.00872(12) 0.01188(12) 0.01077(12)
Re3 0.02431(15) 0.02649(16) 0.02704(16) 0.00995(12) 0.00792(12) 0.00768(12)
Cl1 0.0515(12) 0.0470(12) 0.0337(10) 0.0088(9) 0.0184(9) 0.0233(10)
Cl2 0.0326(10) 0.0433(11) 0.0526(12) 0.0160(9) 0.0259(9) 0.0122(8)
Cl3 0.0301(9) 0.0316(10) 0.0413(10) 0.0016(8) 0.0145(8) 0.0036(8)
Cl4 0.0439(11) 0.0387(11) 0.0516(12) 0.0209(9) 0.0243(10) 0.0237(9)
Cl5 0.0465(11) 0.0358(10) 0.0360(10) 0.0018(8) 0.0171(9) 0.0163(9)
Cl6 0.0368(10) 0.0552(12) 0.0398(11) 0.0177(9) 0.0121(9) 0.0265(9)
Cl7 0.0441(11) 0.0407(11) 0.0405(10) 0.0223(9) 0.0220(9) 0.0182(9)
Cl8 0.0437(12) 0.0576(14) 0.0695(15) 0.0241(11) 0.0394(11) 0.0223(10)
Cl9 0.0444(11) 0.0385(11) 0.0481(11) 0.0243(9) 0.0134(9) 0.0147(9)
Cl10 0.0323(10) 0.0446(11) 0.0391(10) 0.0182(9) 0.0062(8) 0.0142(8)
Cl11 0.0438(12) 0.0388(12) 0.0480(12) 0.0112(10) 0.0035(10) -0.0063(9)
P1 0.0261(10) 0.0417(11) 0.0326(10) 0.0113(9) 0.0120(8) 0.0165(9)
C1 0.027(4) 0.040(4) 0.037(4) 0.014(3) 0.013(3) 0.019(3)
C2 0.039(5) 0.052(6) 0.069(6) 0.015(5) 0.025(5) 0.021(4)
C3 0.035(5) 0.049(5) 0.056(6) 0.014(4) 0.014(4) 0.011(4)
C4 0.036(5) 0.065(6) 0.056(6) 0.029(5) 0.020(4) 0.016(4)
C5 0.034(4) 0.068(6) 0.040(5) 0.026(4) 0.020(4) 0.028(4)
C6 0.030(4) 0.045(5) 0.038(4) 0.021(4) 0.012(3) 0.018(4)
C7 0.033(4) 0.050(5) 0.027(4) 0.014(4) 0.012(3) 0.019(4)
C8 0.037(5) 0.111(9) 0.039(5) 0.025(6) 0.016(4) 0.020(5)
C9 0.050(6) 0.153(12) 0.032(5) 0.020(6) 0.007(5) 0.040(7)
C10 0.075(7) 0.100(9) 0.029(5) 0.020(5) 0.017(5) 0.040(7)
C11 0.076(8) 0.089(9) 0.062(7) 0.037(6) 0.032(6) 0.012(7)
C12 0.046(5) 0.078(7) 0.047(5) 0.026(5) 0.014(4) 0.012(5)
C13 0.034(4) 0.046(5) 0.039(4) 0.019(4) 0.020(4) 0.019(4)
C14 0.039(5) 0.053(5) 0.050(5) 0.022(4) 0.018(4) 0.025(4)
C15 0.054(6) 0.051(6) 0.067(6) 0.022(5) 0.031(5) 0.029(5)
C16 0.065(7) 0.039(5) 0.075(7) 0.013(5) 0.035(6) 0.017(5)
C17 0.052(6) 0.053(6) 0.057(6) 0.013(5) 0.014(5) 0.015(5)
C18 0.039(5) 0.054(5) 0.040(5) 0.013(4) 0.010(4) 0.022(4)
C19 0.035(4) 0.041(4) 0.031(4) 0.012(3) 0.015(3) 0.022(3)
C20 0.040(5) 0.054(5) 0.054(5) 0.020(4) 0.025(4) 0.026(4)
C21 0.066(6) 0.062(6) 0.059(6) 0.030(5) 0.026(5) 0.039(5)
C22 0.049(5) 0.056(6) 0.065(6) 0.017(5) 0.018(5) 0.033(5)
C23 0.039(5) 0.068(7) 0.093(8) 0.031(6) 0.037(5) 0.033(5)
C24 0.046(5) 0.068(6) 0.074(6) 0.038(5) 0.039(5) 0.035(5)
P2 0.0347(11) 0.0291(10) 0.0354(11) 0.0096(8) 0.0155(9) 0.0093(8)
C25 0.040(4) 0.038(4) 0.030(4) 0.007(3) 0.018(4) 0.009(4)
C26 0.051(5) 0.048(5) 0.042(5) 0.014(4) 0.015(4) 0.005(4)
C27 0.052(6) 0.055(6) 0.047(6) 0.004(5) 0.012(5) -0.007(5)
C28 0.049(6) 0.082(8) 0.047(6) 0.022(5) 0.007(5) 0.009(5)
C29 0.060(6) 0.078(7) 0.051(6) 0.034(5) 0.011(5) 0.011(6)
C30 0.056(6) 0.043(5) 0.035(4) 0.011(4) 0.016(4) 0.013(4)
C31 0.043(5) 0.033(4) 0.068(6) 0.022(4) 0.035(5) 0.016(4)
C32 0.058(6) 0.048(6) 0.066(6) 0.012(5) 0.030(5) 0.023(5)
C33 0.083(8) 0.059(7) 0.092(9) 0.021(6) 0.052(7) 0.037(6)
C34 0.093(9) 0.065(8) 0.142(13) 0.046(8) 0.071(10) 0.047(7)
C35 0.095(9) 0.078(8) 0.112(10) 0.059(8) 0.067(8) 0.061(7)
C36 0.082(8) 0.065(7) 0.085(8) 0.037(6) 0.048(7) 0.046(6)
C37 0.043(5) 0.029(4) 0.033(4) 0.009(3) 0.012(4) 0.016(3)
C38 0.046(5) 0.046(5) 0.033(4) 0.009(4) 0.016(4) 0.006(4)
C39 0.071(7) 0.055(6) 0.053(6) 0.007(5) 0.035(5) 0.023(5)
C40 0.076(7) 0.057(6) 0.040(5) 0.012(5) 0.025(5) 0.028(5)
C41 0.056(6) 0.059(6) 0.032(5) 0.002(4) -0.006(4) 0.010(5)
C42 0.041(5) 0.054(6) 0.046(5) 0.009(4) 0.013(4) 0.015(4)
C43 0.030(4) 0.032(4) 0.037(4) 0.011(3) 0.011(3) 0.003(3)
C44 0.039(5) 0.036(5) 0.065(6) 0.015(4) 0.020(4) 0.008(4)
C45 0.064(6) 0.035(5) 0.075(7) 0.028(5) 0.027(5) 0.009(4)
C46 0.048(6) 0.066(7) 0.059(6) 0.032(5) 0.016(5) 0.007(5)
C47 0.036(5) 0.074(7) 0.069(6) 0.034(6) 0.025(5) 0.016(5)
C48 0.035(5) 0.050(5) 0.064(6) 0.018(5) 0.018(4) 0.013(4)
C1S 0.176(19) 0.075(11) 0.146(16) -0.016(11) 0.043(14) 0.036(12)
Cl1A 0.179(5) 0.125(4) 0.110(3) -0.009(3) 0.040(3) 0.035(4)
Cl1B 0.156(4) 0.104(3) 0.161(4) 0.005(3) 0.059(4) 0.065(3)
C2S 0.186(18) 0.086(11) 0.136(15) 0.036(10) 0.072(14) 0.077(12)
Cl2A 0.491(17) 0.130(6) 0.428(16) -0.045(7) -0.239(14) 0.172(9)
Cl2B 0.183(5) 0.083(3) 0.303(9) -0.036(4) -0.062(5) 0.076(4)
C3S 0.132(16) 0.28(3) 0.18(2) 0.16(2) 0.048(15) 0.119(19)
Cl3A 0.330(12) 0.71(2) 0.371(13) 0.381(16) 0.267(11) 0.399(15)
Cl3B 0.375(12) 0.353(11) 0.167(6) 0.140(7) 0.166(7) 0.274(10)
C4S 0.127(12) 0.089(10) 0.056(7) 0.011(7) 0.038(8) 0.032(9)
Cl4A 0.093(2) 0.194(4) 0.112(3) 0.081(3) 0.066(2) 0.093(3)
Cl4B 0.299(8) 0.222(6) 0.138(4) 0.103(4) 0.113(5) 0.202(6)
C5S 0.20(2) 0.113(16) 0.25(3) 0.058(17) -0.08(2) 0.066(16)
Cl5A 0.178(6) 0.146(5) 0.359(11) 0.116(6) 0.002(6) 0.080(5)
Cl5B 0.226(7) 0.156(6) 0.195(7) 0.055(5) -0.016(6) 0.065(5)

loop_
_atom_type_symbol
_atom_type_description
_atom_type_scat_dispersion_real
_atom_type_scat_dispersion_imag
_atom_type_scat_source
C C 0.0033 0.0016 'International Tables Vol C Tables 4.2.6.8 and 6.1.1.4'
H H 0.0000 0.0000 'International Tables Vol C Tables 4.2.6.8 and 6.1.1.4'
P P 0.1023 0.0942 'International Tables Vol C Tables 4.2.6.8 and 6.1.1.4'
Cl Cl 0.1484 0.1585 'International Tables Vol C Tables 4.2.6.8 and 6.1.1.4'
Re Re -1.0185 7.2310 'International Tables Vol C Tables 4.2.6.8 and 6.1.1.4'

loop_
_geom_angle_atom_site_label_1
_geom_angle_atom_site_label_2
_geom_angle_atom_site_label_3
_geom_angle
_geom_angle_site_symmetry_1
_geom_angle_site_symmetry_3
_geom_angle_publ_flag
Cl4 Re1 Cl1 156.78(7) . . ?
Cl4 Re1 Cl3 90.91(7) . . ?
Cl1 Re1 Cl3 89.58(7) . . ?
Cl4 Re1 Cl2 89.15(7) . . ?
Cl1 Re1 Cl2 90.25(7) . . ?
Cl3 Re1 Cl2 179.72(7) . . ?
Cl4 Re1 Re2 101.02(5) . . ?
Cl1 Re1 Re2 99.22(5) . . ?
Cl3 Re1 Re2 59.60(5) . . ?
Cl2 Re1 Re2 120.65(5) . . ?
Cl4 Re1 Re3 101.30(5) . . ?
Cl1 Re1 Re3 98.36(5) . . ?
Cl3 Re1 Re3 120.71(5) . . ?
Cl2 Re1 Re3 59.54(5) . . ?
Re2 Re1 Re3 61.124(12) . . ?
Cl4 Re1 Cl1 79.49(7) . 2_565 ?
Cl1 Re1 Cl1 77.31(7) . 2_565 ?
Cl3 Re1 Cl1 89.04(7) . 2_565 ?
Cl2 Re1 Cl1 90.70(7) . 2_565 ?
Re2 Re1 Cl1 148.60(5) . 2_565 ?
Re3 Re1 Cl1 150.09(5) . 2_565 ?
Cl6 Re2 Cl7 159.93(7) . . ?
Cl6 Re2 Cl5 88.68(7) . . ?
Cl7 Re2 Cl5 90.30(7) . . ?
Cl6 Re2 Cl3 90.40(7) . . ?
Cl7 Re2 Cl3 91.37(7) . . ?
Cl5 Re2 Cl3 177.47(7) . . ?
Cl6 Re2 Re1 99.84(5) . . ?
Cl7 Re2 Re1 98.24(5) . . ?
Cl5 Re2 Re1 118.52(5) . . ?
Cl3 Re2 Re1 59.34(4) . . ?
Cl6 Re2 Re3 98.38(5) . . ?
Cl7 Re2 Re3 98.24(5) . . ?
Cl5 Re2 Re3 58.95(5) . . ?
Cl3 Re2 Re3 118.89(4) . . ?
Re1 Re2 Re3 59.568(12) . . ?
Cl6 Re2 Cl8 79.91(7) . . ?
Cl7 Re2 Cl8 80.10(7) . . ?
Cl5 Re2 Cl8 92.25(7) . . ?
Cl3 Re2 Cl8 89.91(7) . . ?
Re1 Re2 Cl8 149.23(6) . . ?
Re3 Re2 Cl8 151.20(6) . . ?
Cl10 Re3 Cl9 159.74(7) . . ?
Cl10 Re3 Cl2 90.52(7) . . ?
Cl9 Re3 Cl2 91.27(7) . . ?
Cl10 Re3 Cl5 88.94(7) . . ?
Cl9 Re3 Cl5 90.19(7) . . ?
Cl2 Re3 Cl5 177.18(7) . . ?
Cl10 Re3 Re1 99.64(5) . . ?
Cl9 Re3 Re1 98.60(5) . . ?
Cl2 Re3 Re1 59.23(5) . . ?
Cl5 Re3 Re1 118.14(5) . . ?
Cl10 Re3 Re2 98.22(5) . . ?
Cl9 Re3 Re2 98.62(5) . . ?
Cl2 Re3 Re2 118.53(5) . . ?
Cl5 Re3 Re2 58.84(5) . . ?
Re1 Re3 Re2 59.308(11) . . ?
Cl10 Re3 Cl11 80.71(7) . . ?
Cl9 Re3 Cl11 79.11(7) . . ?
Cl2 Re3 Cl11 90.19(8) . . ?
Cl5 Re3 Cl11 92.46(8) . . ?
Re1 Re3 Cl11 149.38(6) . . ?
Re2 Re3 Cl11 151.28(6) . . ?
Re1 Cl1 Re1 102.69(7) . 2_565 ?
Re1 Cl2 Re3 61.23(4) . . ?
Re1 Cl3 Re2 61.06(4) . . ?
Re2 Cl5 Re3 62.21(5) . . ?
C13 P1 C1 111.2(3) . . ?
C13 P1 C19 110.1(4) . . ?
C1 P1 C19 108.1(3) . . ?
C13 P1 C7 105.9(4) . . ?
C1 P1 C7 109.5(4) . . ?
C19 P1 C7 112.1(3) . . ?
C2 C1 C6 121.1(7) . . ?
C2 C1 P1 118.8(6) . . ?
C6 C1 P1 120.2(6) . . ?
C1 C2 C3 118.3(8) . . ?
C4 C3 C2 120.8(9) . . ?
C5 C4 C3 120.5(8) . . ?
C4 C5 C6 120.5(8) . . ?
C5 C6 C1 118.8(8) . . ?
C12 C7 C8 119.4(8) . . ?
C12 C7 P1 120.2(6) . . ?
C8 C7 P1 120.1(6) . . ?
C7 C8 C9 119.8(9) . . ?
C10 C9 C8 120.7(10) . . ?
C9 C10 C11 119.3(9) . . ?
C10 C11 C12 121.4(10) . . ?
C7 C12 C11 119.3(9) . . ?
C18 C13 C14 118.8(8) . . ?
C18 C13 P1 122.9(6) . . ?
C14 C13 P1 118.3(6) . . ?
C15 C14 C13 120.1(8) . . ?
C16 C15 C14 120.1(9) . . ?
C15 C16 C17 121.3(9) . . ?
C18 C17 C16 118.9(9) . . ?
C17 C18 C13 120.8(8) . . ?
C24 C19 C20 119.5(7) . . ?
C24 C19 P1 120.4(6) . . ?
C20 C19 P1 120.1(6) . . ?
C19 C20 C21 119.3(8) . . ?
C22 C21 C20 120.7(9) . . ?
C23 C22 C21 119.5(8) . . ?
C22 C23 C24 120.7(8) . . ?
C19 C24 C23 120.3(8) . . ?
C31 P2 C43 110.3(4) . . ?
C31 P2 C37 109.1(4) . . ?
C43 P2 C37 108.1(4) . . ?
C31 P2 C25 108.5(4) . . ?
C43 P2 C25 109.9(4) . . ?
C37 P2 C25 111.0(4) . . ?
C30 C25 C26 120.4(8) . . ?
C30 C25 P2 120.8(6) . . ?
C26 C25 P2 118.8(6) . . ?
C27 C26 C25 119.3(9) . . ?
C26 C27 C28 120.3(9) . . ?
C29 C28 C27 120.5(9) . . ?
C28 C29 C30 119.5(9) . . ?
C25 C30 C29 120.0(8) . . ?
C36 C31 C32 120.5(9) . . ?
C36 C31 P2 119.6(7) . . ?
C32 C31 P2 119.7(7) . . ?
C33 C32 C31 119.3(10) . . ?
C34 C33 C32 120.1(11) . . ?
C35 C34 C33 121.5(11) . . ?
C34 C35 C36 119.4(11) . . ?
C31 C36 C35 119.1(11) . . ?
C38 C37 C42 120.9(7) . . ?
C38 C37 P2 120.7(6) . . ?
C42 C37 P2 118.3(6) . . ?
C37 C38 C39 119.7(8) . . ?
C40 C39 C38 119.9(9) . . ?
C41 C40 C39 120.7(9) . . ?
C40 C41 C42 120.5(9) . . ?
C37 C42 C41 118.3(8) . . ?
C44 C43 C48 119.7(7) . . ?
C44 C43 P2 119.4(6) . . ?
C48 C43 P2 120.9(6) . . ?
C45 C44 C43 120.6(9) . . ?
C44 C45 C46 119.5(9) . . ?
C47 C46 C45 120.8(9) . . ?
C46 C47 C48 120.6(9) . . ?
C43 C48 C47 118.8(9) . . ?
Cl1B C1S Cl1A 114.8(10) . . ?
Cl2B C2S Cl2A 110.8(10) . . ?
Cl3A C3S Cl3B 126.1(13) . . ?
Cl4B C4S Cl4A 112.5(7) . . ?
Cl5B C5S Cl5A 117.5(16) . . ?

loop_
_geom_bond_atom_site_label_1
_geom_bond_atom_site_label_2
_geom_bond_distance
_geom_bond_site_symmetry_2
_geom_bond_publ_flag
Re1 Cl4 2.2904(19) . ?
Re1 Cl1 2.371(2) . ?
Re1 Cl3 2.3977(18) . ?
Re1 Cl2 2.3977(18) . ?
Re1 Re2 2.4394(4) . ?
Re1 Re3 2.4460(4) . ?
Re1 Cl1 2.6329(19) 2_565 ?
Re2 Cl6 2.3126(19) . ?
Re2 Cl7 2.3133(18) . ?
Re2 Cl5 2.4027(19) . ?
Re2 Cl3 2.4043(18) . ?
Re2 Re3 2.4841(4) . ?
Re2 Cl8 2.5176(19) . ?
Re3 Cl10 2.3026(18) . ?
Re3 Cl9 2.3119(19) . ?
Re3 Cl2 2.4054(19) . ?
Re3 Cl5 2.4057(19) . ?
Re3 Cl11 2.520(2) . ?
Cl1 Re1 2.6329(19) 2_565 ?
P1 C13 1.786(8) . ?
P1 C1 1.802(8) . ?
P1 C19 1.808(7) . ?
P1 C7 1.809(7) . ?
C1 C2 1.391(12) . ?
C1 C6 1.393(11) . ?
C2 C3 1.394(12) . ?
C3 C4 1.373(13) . ?
C4 C5 1.369(13) . ?
C5 C6 1.390(11) . ?
C7 C12 1.366(12) . ?
C7 C8 1.367(11) . ?
C8 C9 1.393(13) . ?
C9 C10 1.339(15) . ?
C10 C11 1.353(14) . ?
C11 C12 1.383(13) . ?
C13 C18 1.391(11) . ?
C13 C14 1.408(11) . ?
C14 C15 1.386(13) . ?
C15 C16 1.351(13) . ?
C16 C17 1.405(14) . ?
C17 C18 1.378(13) . ?
C19 C24 1.377(11) . ?
C19 C20 1.385(11) . ?
C20 C21 1.392(12) . ?
C21 C22 1.377(13) . ?
C22 C23 1.362(13) . ?
C23 C24 1.383(12) . ?
P2 C31 1.785(8) . ?
P2 C43 1.788(7) . ?
P2 C37 1.804(8) . ?
P2 C25 1.805(8) . ?
C25 C30 1.378(11) . ?
C25 C26 1.382(11) . ?
C26 C27 1.380(13) . ?
C27 C28 1.381(14) . ?
C28 C29 1.370(14) . ?
C29 C30 1.392(13) . ?
C31 C36 1.382(13) . ?
C31 C32 1.387(12) . ?
C32 C33 1.376(14) . ?
C33 C34 1.367(17) . ?
C34 C35 1.360(17) . ?
C35 C36 1.401(13) . ?
C37 C38 1.376(11) . ?
C37 C42 1.388(11) . ?
C38 C39 1.386(12) . ?
C39 C40 1.374(13) . ?
C40 C41 1.361(14) . ?
C41 C42 1.402(13) . ?
C43 C44 1.391(12) . ?
C43 C48 1.393(12) . ?
C44 C45 1.375(12) . ?
C45 C46 1.377(14) . ?
C46 C47 1.365(14) . ?
C47 C48 1.398(12) . ?
C1S Cl1B 1.72(2) . ?
C1S Cl1A 1.726(17) . ?
C2S Cl2B 1.591(17) . ?
C2S Cl2A 1.626(19) . ?
C3S Cl3A 1.57(2) . ?
C3S Cl3B 1.61(2) . ?
C4S Cl4B 1.668(14) . ?
C4S Cl4A 1.718(13) . ?
C5S Cl5B 1.56(2) . ?
C5S Cl5A 1.660(18) . ?

loop_
_geom_torsion_atom_site_label_1
_geom_torsion_atom_site_label_2
_geom_torsion_atom_site_label_3
_geom_torsion_atom_site_label_4
_geom_torsion
_geom_torsion_site_symmetry_1
_geom_torsion_site_symmetry_2
_geom_torsion_site_symmetry_3
_geom_torsion_site_symmetry_4
_geom_torsion_publ_flag
Cl4 Re1 Re2 Cl6 -169.09(7) . . . . ?
Cl1 Re1 Re2 Cl6 -0.52(7) . . . . ?
Cl3 Re1 Re2 Cl6 -84.57(8) . . . . ?
Cl2 Re1 Re2 Cl6 95.29(8) . . . . ?
Re3 Re1 Re2 Cl6 93.99(6) . . . . ?
Cl1 Re1 Re2 Cl6 -81.26(11) 2_565 . . . ?
Cl4 Re1 Re2 Cl7 2.17(7) . . . . ?
Cl1 Re1 Re2 Cl7 170.74(7) . . . . ?
Cl3 Re1 Re2 Cl7 86.69(8) . . . . ?
Cl2 Re1 Re2 Cl7 -93.45(8) . . . . ?
Re3 Re1 Re2 Cl7 -94.75(5) . . . . ?
Cl1 Re1 Re2 Cl7 90.00(10) 2_565 . . . ?
Cl4 Re1 Re2 Cl5 97.03(8) . . . . ?
Cl1 Re1 Re2 Cl5 -94.40(8) . . . . ?
Cl3 Re1 Re2 Cl5 -178.45(8) . . . . ?
Cl2 Re1 Re2 Cl5 1.41(8) . . . . ?
Re3 Re1 Re2 Cl5 0.11(6) . . . . ?
Cl1 Re1 Re2 Cl5 -175.14(10) 2_565 . . . ?
Cl4 Re1 Re2 Cl3 -84.52(8) . . . . ?
Cl1 Re1 Re2 Cl3 84.04(8) . . . . ?
Cl2 Re1 Re2 Cl3 179.86(8) . . . . ?
Re3 Re1 Re2 Cl3 178.56(6) . . . . ?
Cl1 Re1 Re2 Cl3 3.31(11) 2_565 . . . ?
Cl4 Re1 Re2 Re3 96.92(5) . . . . ?
Cl1 Re1 Re2 Re3 -94.51(5) . . . . ?
Cl3 Re1 Re2 Re3 -178.56(6) . . . . ?
Cl2 Re1 Re2 Re3 1.30(6) . . . . ?
Cl1 Re1 Re2 Re3 -175.25(9) 2_565 . . . ?
Cl4 Re1 Re2 Cl8 -82.30(12) . . . . ?
Cl1 Re1 Re2 Cl8 86.26(12) . . . . ?
Cl3 Re1 Re2 Cl8 2.22(12) . . . . ?
Cl2 Re1 Re2 Cl8 -177.92(12) . . . . ?
Re3 Re1 Re2 Cl8 -179.23(11) . . . . ?
Cl1 Re1 Re2 Cl8 5.53(14) 2_565 . . . ?
Cl4 Re1 Re3 Cl10 -2.57(7) . . . . ?
Cl1 Re1 Re3 Cl10 -170.15(7) . . . . ?
Cl3 Re1 Re3 Cl10 95.33(8) . . . . ?
Cl2 Re1 Re3 Cl10 -84.81(8) . . . . ?
Re2 Re1 Re3 Cl10 93.89(5) . . . . ?
Cl1 Re1 Re3 Cl10 -91.08(11) 2_565 . . . ?
Cl4 Re1 Re3 Cl9 168.58(7) . . . . ?
Cl1 Re1 Re3 Cl9 1.00(7) . . . . ?
Cl3 Re1 Re3 Cl9 -93.52(8) . . . . ?
Cl2 Re1 Re3 Cl9 86.33(8) . . . . ?
Re2 Re1 Re3 Cl9 -94.97(5) . . . . ?
Cl1 Re1 Re3 Cl9 80.06(11) 2_565 . . . ?
Cl4 Re1 Re3 Cl2 82.25(8) . . . . ?
Cl1 Re1 Re3 Cl2 -85.33(8) . . . . ?
Cl3 Re1 Re3 Cl2 -179.85(8) . . . . ?
Re2 Re1 Re3 Cl2 178.70(6) . . . . ?
Cl1 Re1 Re3 Cl2 -6.27(11) 2_565 . . . ?
Cl4 Re1 Re3 Cl5 -96.56(8) . . . . ?
Cl1 Re1 Re3 Cl5 95.86(8) . . . . ?
Cl3 Re1 Re3 Cl5 1.34(8) . . . . ?
Cl2 Re1 Re3 Cl5 -178.81(8) . . . . ?
Re2 Re1 Re3 Cl5 -0.11(6) . . . . ?
Cl1 Re1 Re3 Cl5 174.92(11) 2_565 . . . ?
Cl4 Re1 Re3 Re2 -96.45(5) . . . . ?
Cl1 Re1 Re3 Re2 95.97(5) . . . . ?
Cl3 Re1 Re3 Re2 1.45(6) . . . . ?
Cl2 Re1 Re3 Re2 -178.70(6) . . . . ?
Cl1 Re1 Re3 Re2 175.03(9) 2_565 . . . ?
Cl4 Re1 Re3 Cl11 85.45(12) . . . . ?
Cl1 Re1 Re3 Cl11 -82.13(12) . . . . ?
Cl3 Re1 Re3 Cl11 -176.65(12) . . . . ?
Cl2 Re1 Re3 Cl11 3.21(12) . . . . ?
Re2 Re1 Re3 Cl11 -178.09(11) . . . . ?
Cl1 Re1 Re3 Cl11 -3.06(14) 2_565 . . . ?
Cl6 Re2 Re3 Cl10 167.09(7) . . . . ?
Cl7 Re2 Re3 Cl10 -1.62(7) . . . . ?
Cl5 Re2 Re3 Cl10 83.74(8) . . . . ?
Cl3 Re2 Re3 Cl10 -97.79(8) . . . . ?
Re1 Re2 Re3 Cl10 -96.37(5) . . . . ?
Cl8 Re2 Re3 Cl10 82.80(13) . . . . ?
Cl6 Re2 Re3 Cl9 -1.62(8) . . . . ?
Cl7 Re2 Re3 Cl9 -170.32(7) . . . . ?
Cl5 Re2 Re3 Cl9 -84.97(8) . . . . ?
Cl3 Re2 Re3 Cl9 93.50(8) . . . . ?
Re1 Re2 Re3 Cl9 94.92(6) . . . . ?
Cl8 Re2 Re3 Cl9 -85.90(13) . . . . ?
Cl6 Re2 Re3 Cl2 -97.81(8) . . . . ?
Cl7 Re2 Re3 Cl2 93.48(8) . . . . ?
Cl5 Re2 Re3 Cl2 178.84(8) . . . . ?
Cl3 Re2 Re3 Cl2 -2.69(8) . . . . ?
Re1 Re2 Re3 Cl2 -1.27(6) . . . . ?
Cl8 Re2 Re3 Cl2 177.91(13) . . . . ?
Cl6 Re2 Re3 Cl5 83.35(8) . . . . ?
Cl7 Re2 Re3 Cl5 -85.36(8) . . . . ?
Cl3 Re2 Re3 Cl5 178.47(8) . . . . ?
Re1 Re2 Re3 Cl5 179.89(6) . . . . ?
Cl8 Re2 Re3 Cl5 -0.93(13) . . . . ?
Cl6 Re2 Re3 Re1 -96.54(5) . . . . ?
Cl7 Re2 Re3 Re1 94.75(5) . . . . ?
Cl5 Re2 Re3 Re1 -179.89(6) . . . . ?
Cl3 Re2 Re3 Re1 -1.42(6) . . . . ?
Cl8 Re2 Re3 Re1 179.18(12) . . . . ?
Cl6 Re2 Re3 Cl11 81.44(12) . . . . ?
Cl7 Re2 Re3 Cl11 -87.27(12) . . . . ?
Cl5 Re2 Re3 Cl11 -1.91(12) . . . . ?
Cl3 Re2 Re3 Cl11 176.56(12) . . . . ?
Re1 Re2 Re3 Cl11 177.98(11) . . . . ?
Cl8 Re2 Re3 Cl11 -2.84(16) . . . . ?
Cl4 Re1 Cl1 Re1 2.2(2) . . . 2_565 ?
Cl3 Re1 Cl1 Re1 -89.11(8) . . . 2_565 ?
Cl2 Re1 Cl1 Re1 90.66(8) . . . 2_565 ?
Re2 Re1 Cl1 Re1 -148.20(5) . . . 2_565 ?
Re3 Re1 Cl1 Re1 149.88(5) . . . 2_565 ?
Cl1 Re1 Cl1 Re1 0.0 2_565 . . 2_565 ?
Cl4 Re1 Cl2 Re3 -103.65(6) . . . . ?
Cl1 Re1 Cl2 Re3 99.56(6) . . . . ?
Cl3 Re1 Cl2 Re3 153(34) . . . . ?
Re2 Re1 Cl2 Re3 -1.32(6) . . . . ?
Cl1 Re1 Cl2 Re3 176.88(5) 2_565 . . . ?
Cl10 Re3 Cl2 Re1 100.92(6) . . . . ?
Cl9 Re3 Cl2 Re1 -99.26(6) . . . . ?
Cl5 Re3 Cl2 Re1 21.9(15) . . . . ?
Re2 Re3 Cl2 Re1 1.27(6) . . . . ?
Cl11 Re3 Cl2 Re1 -178.37(6) . . . . ?
Cl4 Re1 Cl3 Re2 102.25(6) . . . . ?
Cl1 Re1 Cl3 Re2 -100.96(6) . . . . ?
Cl2 Re1 Cl3 Re2 -155(34) . . . . ?
Re3 Re1 Cl3 Re2 -1.47(6) . . . . ?
Cl1 Re1 Cl3 Re2 -178.28(6) 2_565 . . . ?
Cl6 Re2 Cl3 Re1 101.22(6) . . . . ?
Cl7 Re2 Cl3 Re1 -98.77(6) . . . . ?
Cl5 Re2 Cl3 Re1 32.6(16) . . . . ?
Re3 Re2 Cl3 Re1 1.42(6) . . . . ?
Cl8 Re2 Cl3 Re1 -178.87(6) . . . . ?
Cl6 Re2 Cl5 Re3 -100.60(6) . . . . ?
Cl7 Re2 Cl5 Re3 99.44(6) . . . . ?
Cl3 Re2 Cl5 Re3 -32.0(16) . . . . ?
Re1 Re2 Cl5 Re3 -0.11(6) . . . . ?
Cl8 Re2 Cl5 Re3 179.55(6) . . . . ?
Cl10 Re3 Cl5 Re2 -100.26(6) . . . . ?
Cl9 Re3 Cl5 Re2 99.97(6) . . . . ?
Cl2 Re3 Cl5 Re2 -21.2(15) . . . . ?
Re1 Re3 Cl5 Re2 0.11(6) . . . . ?
Cl11 Re3 Cl5 Re2 179.08(6) . . . . ?
C13 P1 C1 C2 -179.1(7) . . . . ?
C19 P1 C1 C2 -58.1(7) . . . . ?
C7 P1 C1 C2 64.3(7) . . . . ?
C13 P1 C1 C6 0.7(7) . . . . ?
C19 P1 C1 C6 121.7(6) . . . . ?
C7 P1 C1 C6 -115.9(6) . . . . ?
C6 C1 C2 C3 0.4(13) . . . . ?
P1 C1 C2 C3 -179.8(7) . . . . ?
C1 C2 C3 C4 -0.1(14) . . . . ?
C2 C3 C4 C5 -0.3(14) . . . . ?
C3 C4 C5 C6 0.4(13) . . . . ?
C4 C5 C6 C1 -0.1(11) . . . . ?
C2 C1 C6 C5 -0.3(11) . . . . ?
P1 C1 C6 C5 179.9(6) . . . . ?
C13 P1 C7 C12 52.6(8) . . . . ?
C1 P1 C7 C12 172.5(8) . . . . ?
C19 P1 C7 C12 -67.5(9) . . . . ?
C13 P1 C7 C8 -121.4(8) . . . . ?
C1 P1 C7 C8 -1.5(9) . . . . ?
C19 P1 C7 C8 118.4(8) . . . . ?
C12 C7 C8 C9 1.5(17) . . . . ?
P1 C7 C8 C9 175.6(9) . . . . ?
C7 C8 C9 C10 -0.4(19) . . . . ?
C8 C9 C10 C11 -1(2) . . . . ?
C9 C10 C11 C12 0(2) . . . . ?
C8 C7 C12 C11 -1.7(16) . . . . ?
P1 C7 C12 C11 -175.8(9) . . . . ?
C10 C11 C12 C7 0.7(19) . . . . ?
C1 P1 C13 C18 107.9(7) . . . . ?
C19 P1 C13 C18 -11.8(8) . . . . ?
C7 P1 C13 C18 -133.3(7) . . . . ?
C1 P1 C13 C14 -72.2(7) . . . . ?
C19 P1 C13 C14 168.1(6) . . . . ?
C7 P1 C13 C14 46.6(7) . . . . ?
C18 C13 C14 C15 -0.3(12) . . . . ?
P1 C13 C14 C15 179.8(6) . . . . ?
C13 C14 C15 C16 0.9(13) . . . . ?
C14 C15 C16 C17 -1.5(15) . . . . ?
C15 C16 C17 C18 1.5(15) . . . . ?
C16 C17 C18 C13 -1.0(14) . . . . ?
C14 C13 C18 C17 0.4(12) . . . . ?
P1 C13 C18 C17 -179.7(7) . . . . ?
C13 P1 C19 C24 -68.6(8) . . . . ?
C1 P1 C19 C24 169.8(7) . . . . ?
C7 P1 C19 C24 49.0(8) . . . . ?
C13 P1 C19 C20 111.0(7) . . . . ?
C1 P1 C19 C20 -10.6(8) . . . . ?
C7 P1 C19 C20 -131.4(7) . . . . ?
C24 C19 C20 C21 -0.5(13) . . . . ?
P1 C19 C20 C21 179.9(7) . . . . ?
C19 C20 C21 C22 0.7(14) . . . . ?
C20 C21 C22 C23 -0.8(15) . . . . ?
C21 C22 C23 C24 0.7(16) . . . . ?
C20 C19 C24 C23 0.5(14) . . . . ?
P1 C19 C24 C23 -179.9(8) . . . . ?
C22 C23 C24 C19 -0.6(16) . . . . ?
C31 P2 C25 C30 -138.3(7) . . . . ?
C43 P2 C25 C30 -17.7(8) . . . . ?
C37 P2 C25 C30 101.9(7) . . . . ?
C31 P2 C25 C26 44.6(8) . . . . ?
C43 P2 C25 C26 165.3(7) . . . . ?
C37 P2 C25 C26 -75.2(8) . . . . ?
C30 C25 C26 C27 -0.3(13) . . . . ?
P2 C25 C26 C27 176.8(7) . . . . ?
C25 C26 C27 C28 1.1(15) . . . . ?
C26 C27 C28 C29 -1.5(17) . . . . ?
C27 C28 C29 C30 1.0(18) . . . . ?
C26 C25 C30 C29 -0.2(13) . . . . ?
P2 C25 C30 C29 -177.2(8) . . . . ?
C28 C29 C30 C25 -0.2(16) . . . . ?
C43 P2 C31 C36 105.4(8) . . . . ?
C37 P2 C31 C36 -13.2(9) . . . . ?
C25 P2 C31 C36 -134.2(7) . . . . ?
C43 P2 C31 C32 -69.9(8) . . . . ?
C37 P2 C31 C32 171.6(7) . . . . ?
C25 P2 C31 C32 50.6(8) . . . . ?
C36 C31 C32 C33 -0.6(14) . . . . ?
P2 C31 C32 C33 174.6(8) . . . . ?
C31 C32 C33 C34 1.1(16) . . . . ?
C32 C33 C34 C35 1.8(19) . . . . ?
C33 C34 C35 C36 -5.1(19) . . . . ?
C32 C31 C36 C35 -2.8(15) . . . . ?
P2 C31 C36 C35 -177.9(8) . . . . ?
C34 C35 C36 C31 5.6(17) . . . . ?
C31 P2 C37 C38 -95.8(7) . . . . ?
C43 P2 C37 C38 144.3(7) . . . . ?
C25 P2 C37 C38 23.7(8) . . . . ?
C31 P2 C37 C42 80.0(7) . . . . ?
C43 P2 C37 C42 -39.9(8) . . . . ?
C25 P2 C37 C42 -160.5(7) . . . . ?
C42 C37 C38 C39 -0.8(13) . . . . ?
P2 C37 C38 C39 174.9(7) . . . . ?
C37 C38 C39 C40 1.2(15) . . . . ?
C38 C39 C40 C41 -1.5(16) . . . . ?
C39 C40 C41 C42 1.3(16) . . . . ?
C38 C37 C42 C41 0.5(13) . . . . ?
P2 C37 C42 C41 -175.3(7) . . . . ?
C40 C41 C42 C37 -0.8(15) . . . . ?
C31 P2 C43 C44 -166.1(7) . . . . ?
C37 P2 C43 C44 -47.0(8) . . . . ?
C25 P2 C43 C44 74.3(7) . . . . ?
C31 P2 C43 C48 13.6(8) . . . . ?
C37 P2 C43 C48 132.7(7) . . . . ?
C25 P2 C43 C48 -106.0(7) . . . . ?
C48 C43 C44 C45 0.6(13) . . . . ?
P2 C43 C44 C45 -179.6(7) . . . . ?
C43 C44 C45 C46 -0.8(15) . . . . ?
C44 C45 C46 C47 1.4(16) . . . . ?
C45 C46 C47 C48 -2.0(15) . . . . ?
C44 C43 C48 C47 -1.1(13) . . . . ?
P2 C43 C48 C47 179.2(7) . . . . ?
C46 C47 C48 C43 1.8(14) . . . . ?
